data_7109597
loop_
_publ_author_name
'Christopher S. Frampton'
'Kamal A. Ketuly'
'A. Hamid A. Hadi'
'James H. Gall'
'David D. MacNicol'

_publ_section_title
;
 Engineering robust polar chiral clathrate crystals
;
_journal_name_full Chem.Commun.
_journal_page_first 7198
_journal_paper_doi 10.1039/c3cc43012j
_journal_volume 49
_journal_year 2013
_chemical_absolute_configuration ad
_chemical_formula_moiety 'C18 H20 O S'
_chemical_formula_sum 'C18 H20 O S'
_chemical_formula_weight 284.40
_chemical_name_common
;
S-ThiaDianin's Compound
;
_chemical_name_systematic
;
S-4-p-hydroxyphenyl-2,2,4-trimethylthiachroman
;
_space_group_crystal_system orthorhombic
_space_group_IT_number 19
_space_group_name_Hall 'P 2ac 2ab'
_space_group_name_H-M_alt 'P 21 21 21'
_symmetry_space_group_name_Hall 'P 2ac 2ab'
_symmetry_space_group_name_H-M 'P 21 21 21'
_atom_sites_solution_hydrogens geom
_atom_sites_solution_primary direct
_atom_sites_solution_secondary difmap
_audit_creation_method SHELXL-97
_cell_angle_alpha 90.00
_cell_angle_beta 90.00
_cell_angle_gamma 90.00
_cell_formula_units_Z 4
_cell_length_a 10.5486(1)
_cell_length_b 10.5395(1)
_cell_length_c 13.1045(2)
_cell_measurement_reflns_used 5765
_cell_measurement_temperature 100(1)
_cell_measurement_theta_max 75.3842
_cell_measurement_theta_min 3.3698
_cell_volume 1456.92(3)
_computing_cell_refinement
;
CrysAlisPro, Agilent Technologies,
Version 1.171.34.49 (release 20-01-2011 CrysAlis171 .NET)
(compiled Jan 20 2011,15:58:25)
;
_computing_data_collection
;
CrysAlisPro, Agilent Technologies,
Version 1.171.34.49 (release 20-01-2011 CrysAlis171 .NET)
(compiled Jan 20 2011,15:58:25)
;
_computing_data_reduction
;
CrysAlisPro, Agilent Technologies,
Version 1.171.34.49 (release 20-01-2011 CrysAlis171 .NET)
(compiled Jan 20 2011,15:58:25)
;
_computing_molecular_graphics
;
SHELXTL (Sheldrick, 2001), <i>Mercury CSD 2.0</i> (Macrae <i>et al</i>., 2008)
;
_computing_publication_material
;
SHELXTL (Sheldrick, 2001), <i>Mercury CSD 2.0</i> (Macrae <i>et al</i>., 2008)
;
_computing_structure_refinement 'SHELXTL (Sheldrick, 2001)'
_computing_structure_solution 'SHELXTL (Sheldrick, 2001)'
_diffrn_ambient_temperature 100(1)
_diffrn_detector_area_resol_mean 10.5598
_diffrn_measured_fraction_theta_full 0.994
_diffrn_measured_fraction_theta_max 0.994
_diffrn_measurement_device_type 'SuperNova, Dual, Cu at zero, Atlas'
_diffrn_measurement_method '\w scans'
_diffrn_radiation_monochromator mirror
_diffrn_radiation_source 'SuperNova (Cu) X-ray Source'
_diffrn_radiation_type 'Cu K\a'
_diffrn_radiation_wavelength 1.54178
_diffrn_reflns_av_R_equivalents 0.0171
_diffrn_reflns_av_sigmaI/netI 0.0184
_diffrn_reflns_limit_h_max 12
_diffrn_reflns_limit_h_min -13
_diffrn_reflns_limit_k_max 13
_diffrn_reflns_limit_k_min -13
_diffrn_reflns_limit_l_max 10
_diffrn_reflns_limit_l_min -16
_diffrn_reflns_number 7286
_diffrn_reflns_theta_full 74.47
_diffrn_reflns_theta_max 74.47
_diffrn_reflns_theta_min 9.01
_diffrn_standards_number 0
_exptl_absorpt_coefficient_mu 1.896
_exptl_absorpt_correction_T_max 1.00000
_exptl_absorpt_correction_T_min 0.69769
_exptl_absorpt_correction_type multi-scan
_exptl_absorpt_process_details
;
CrysAlisPro, Agilent Technologies,
Version 1.171.34.49 (release 20-01-2011 CrysAlis171 .NET)
(compiled Jan 20 2011,15:58:25)
Empirical absorption correction using spherical harmonics,
implemented in SCALE3 ABSPACK scaling algorithm.
;
_exptl_crystal_colour Colourless
_exptl_crystal_density_diffrn 1.297
_exptl_crystal_density_method 'not measured'
_exptl_crystal_description Block
_exptl_crystal_F_000 608
_exptl_crystal_size_max 0.50
_exptl_crystal_size_mid 0.50
_exptl_crystal_size_min 0.50
_refine_diff_density_max 0.220
_refine_diff_density_min -0.154
_refine_diff_density_rms 0.038
_refine_ls_abs_structure_details 'Flack H D (1983), Acta Cryst. A39, 876-881'
_refine_ls_abs_structure_Flack 0.015(13)
_refine_ls_extinction_coef 0.0056(5)
_refine_ls_extinction_expression Fc^*^=kFc[1+0.001xFc^2^\l^3^/sin(2\q)]^-1/4^
_refine_ls_extinction_method SHELXL
_refine_ls_goodness_of_fit_ref 1.006
_refine_ls_hydrogen_treatment mixed
_refine_ls_matrix_type full
_refine_ls_number_parameters 189
_refine_ls_number_reflns 2957
_refine_ls_number_restraints 0
_refine_ls_restrained_S_all 1.006
_refine_ls_R_factor_all 0.0269
_refine_ls_R_factor_gt 0.0259
_refine_ls_shift/su_max 0.001
_refine_ls_shift/su_mean 0.000
_refine_ls_structure_factor_coef Fsqd
_refine_ls_weighting_details 'calc w=1/[\s^2^(Fo^2^)+(0.0410P)^2^+0.5500P] where P=(Fo^2^+2Fc^2^)/3'
_refine_ls_weighting_scheme calc
_refine_ls_wR_factor_gt 0.0700
_refine_ls_wR_factor_ref 0.0704
_reflns_number_gt 2936
_reflns_number_total 2957
_reflns_threshold_expression >2sigma(I)
_cod_data_source_file c3cc43012j.txt
_cod_data_source_block p11135a
_cod_database_code 7109597

loop_
_symmetry_equiv_pos_as_xyz
'x, y, z'
'-x+1/2, -y, z+1/2'
'-x, y+1/2, -z+1/2'
'x+1/2, -y+1/2, -z'

loop_
_atom_site_label
_atom_site_type_symbol
_atom_site_fract_x
_atom_site_fract_y
_atom_site_fract_z
_atom_site_U_iso_or_equiv
_atom_site_adp_type
_atom_site_occupancy
_atom_site_symmetry_multiplicity
_atom_site_calc_flag
_atom_site_refinement_flags
S1 S 0.39389(3) 0.42712(3) 0.87370(3) 0.01809(11) Uani 1 1 d .
O1 O -0.32591(11) 0.35944(11) 0.98332(9) 0.0260(3) Uani 1 1 d .
H1A H -0.390(2) 0.378(2) 0.9524(17) 0.038(6) Uiso 1 1 d .
C2 C 0.33827(13) 0.38325(13) 0.74639(11) 0.0162(3) Uani 1 1 d .
C3 C 0.19272(13) 0.38657(13) 0.75081(11) 0.0148(3) Uani 1 1 d .
H3A H 0.1654 0.3243 0.8029 0.018 Uiso 1 1 calc R
H3B H 0.1606 0.3560 0.6842 0.018 Uiso 1 1 calc R
C4 C 0.12489(13) 0.51434(13) 0.77470(10) 0.0137(3) Uani 1 1 d .
C5 C 0.19988(13) 0.60286(13) 0.84608(10) 0.0141(3) Uani 1 1 d .
C6 C 0.14830(13) 0.72216(14) 0.86898(11) 0.0178(3) Uani 1 1 d .
H6A H 0.0684 0.7442 0.8405 0.021 Uiso 1 1 calc R
C7 C 0.20890(14) 0.80886(15) 0.93119(12) 0.0201(3) Uani 1 1 d .
H7A H 0.1710 0.8890 0.9443 0.024 Uiso 1 1 calc R
C8 C 0.32572(14) 0.77867(14) 0.97467(11) 0.0184(3) Uani 1 1 d .
H8A H 0.3679 0.8373 1.0180 0.022 Uiso 1 1 calc R
C9 C 0.37877(14) 0.66196(13) 0.95358(10) 0.0165(3) Uani 1 1 d .
H9A H 0.4584 0.6405 0.9826 0.020 Uiso 1 1 calc R
C10 C 0.31742(13) 0.57469(14) 0.89025(10) 0.0142(3) Uani 1 1 d .
C11 C -0.00030(14) 0.47937(13) 0.82785(11) 0.0144(3) Uani 1 1 d .
C12 C 0.00541(13) 0.41975(14) 0.92380(10) 0.0157(3) Uani 1 1 d .
H12A H 0.0857 0.4056 0.9546 0.019 Uiso 1 1 calc R
C13 C -0.10303(14) 0.38126(13) 0.97441(11) 0.0176(3) Uani 1 1 d .
H13A H -0.0969 0.3424 1.0396 0.021 Uiso 1 1 calc R
C14 C -0.22129(14) 0.39970(14) 0.92944(12) 0.0179(3) Uani 1 1 d .
C15 C -0.22944(14) 0.45812(14) 0.83536(12) 0.0195(3) Uani 1 1 d .
H15A H -0.3099 0.4711 0.8045 0.023 Uiso 1 1 calc R
C16 C -0.11948(14) 0.49820(13) 0.78555(10) 0.0169(3) Uani 1 1 d .
H16A H -0.1264 0.5393 0.7213 0.020 Uiso 1 1 calc R
C17 C 0.10012(15) 0.58523(14) 0.67347(10) 0.0189(3) Uani 1 1 d .
H17A H 0.0520 0.6629 0.6873 0.028 Uiso 1 1 calc R
H17B H 0.0514 0.5306 0.6274 0.028 Uiso 1 1 calc R
H17C H 0.1812 0.6072 0.6415 0.028 Uiso 1 1 calc R
C18 C 0.39678(16) 0.46877(14) 0.66508(11) 0.0221(3) Uani 1 1 d .
H18A H 0.3591 0.4493 0.5985 0.033 Uiso 1 1 calc R
H18B H 0.4885 0.4542 0.6622 0.033 Uiso 1 1 calc R
H18C H 0.3803 0.5578 0.6823 0.033 Uiso 1 1 calc R
C19 C 0.38234(15) 0.24701(14) 0.73037(11) 0.0202(3) Uani 1 1 d .
H19A H 0.3555 0.2177 0.6628 0.030 Uiso 1 1 calc R
H19B H 0.3449 0.1925 0.7829 0.030 Uiso 1 1 calc R
H19C H 0.4750 0.2433 0.7351 0.030 Uiso 1 1 calc R

loop_
_atom_site_aniso_label
_atom_site_aniso_U_11
_atom_site_aniso_U_22
_atom_site_aniso_U_33
_atom_site_aniso_U_23
_atom_site_aniso_U_13
_atom_site_aniso_U_12
S1 0.01710(17) 0.01740(17) 0.01976(17) -0.00353(13) -0.00443(13) 0.00453(13)
O1 0.0146(5) 0.0278(6) 0.0355(6) 0.0042(5) 0.0047(5) -0.0019(4)
C2 0.0153(6) 0.0171(7) 0.0161(6) -0.0023(5) 0.0011(5) 0.0009(5)
C3 0.0148(6) 0.0136(6) 0.0159(6) -0.0024(5) 0.0000(5) -0.0002(5)
C4 0.0131(6) 0.0130(6) 0.0150(6) 0.0003(5) -0.0008(5) -0.0010(5)
C5 0.0142(6) 0.0136(6) 0.0145(6) 0.0012(5) 0.0017(5) -0.0022(5)
C6 0.0165(7) 0.0153(6) 0.0218(6) 0.0014(6) -0.0008(5) 0.0009(5)
C7 0.0222(7) 0.0153(7) 0.0228(7) -0.0012(6) 0.0033(6) 0.0000(6)
C8 0.0203(7) 0.0179(7) 0.0170(6) -0.0021(5) 0.0020(6) -0.0063(6)
C9 0.0147(6) 0.0193(7) 0.0154(6) 0.0009(5) 0.0009(5) -0.0024(6)
C10 0.0146(6) 0.0141(6) 0.0139(6) -0.0003(5) 0.0015(5) -0.0015(5)
C11 0.0153(7) 0.0110(6) 0.0170(6) -0.0023(5) 0.0003(5) 0.0000(5)
C12 0.0151(6) 0.0146(6) 0.0175(6) -0.0030(6) -0.0023(5) 0.0001(5)
C13 0.0179(6) 0.0151(6) 0.0199(6) -0.0012(5) 0.0010(6) 0.0002(6)
C14 0.0145(6) 0.0142(7) 0.0252(7) -0.0030(6) 0.0034(6) -0.0019(5)
C15 0.0130(6) 0.0187(7) 0.0267(8) -0.0022(6) -0.0040(5) 0.0015(5)
C16 0.0167(7) 0.0151(6) 0.0190(6) -0.0010(5) -0.0035(5) 0.0015(6)
C17 0.0202(7) 0.0194(7) 0.0169(6) 0.0030(5) -0.0006(5) 0.0013(6)
C18 0.0216(7) 0.0229(7) 0.0216(7) 0.0014(6) 0.0065(6) -0.0004(6)
C19 0.0199(7) 0.0191(7) 0.0215(7) -0.0037(5) 0.0016(6) 0.0013(6)

loop_
_atom_type_symbol
_atom_type_description
_atom_type_scat_dispersion_real
_atom_type_scat_dispersion_imag
_atom_type_scat_source
C C 0.0181 0.0091 'International Tables Vol C Tables 4.2.6.8 and 6.1.1.4'
H H 0.0000 0.0000 'International Tables Vol C Tables 4.2.6.8 and 6.1.1.4'
O O 0.0492 0.0322 'International Tables Vol C Tables 4.2.6.8 and 6.1.1.4'
S S 0.3331 0.5567 'International Tables Vol C Tables 4.2.6.8 and 6.1.1.4'

loop_
_geom_angle_atom_site_label_1
_geom_angle_atom_site_label_2
_geom_angle_atom_site_label_3
_geom_angle
C10 S1 C2 100.85(6)
C14 O1 H1A 109.7(16)
C19 C2 C18 109.70(12)
C19 C2 C3 109.36(12)
C18 C2 C3 114.64(12)
C19 C2 S1 105.44(10)
C18 C2 S1 110.98(10)
C3 C2 S1 106.29(9)
C2 C3 C4 119.11(11)
C2 C3 H3A 107.5
C4 C3 H3A 107.5
C2 C3 H3B 107.5
C4 C3 H3B 107.5
H3A C3 H3B 107.0
C11 C4 C5 108.13(11)
C11 C4 C17 111.08(12)
C5 C4 C17 108.39(11)
C11 C4 C3 106.17(11)
C5 C4 C3 114.21(11)
C17 C4 C3 108.87(11)
C10 C5 C6 116.44(13)
C10 C5 C4 125.28(12)
C6 C5 C4 118.29(12)
C7 C6 C5 122.67(13)
C7 C6 H6A 118.7
C5 C6 H6A 118.7
C6 C7 C8 119.94(14)
C6 C7 H7A 120.0
C8 C7 H7A 120.0
C9 C8 C7 118.70(14)
C9 C8 H8A 120.6
C7 C8 H8A 120.6
C8 C9 C10 121.19(14)
C8 C9 H9A 119.4
C10 C9 H9A 119.4
C9 C10 C5 121.06(13)
C9 C10 S1 116.17(11)
C5 C10 S1 122.73(11)
C16 C11 C12 117.35(13)
C16 C11 C4 124.23(13)
C12 C11 C4 118.37(12)
C13 C12 C11 121.62(13)
C13 C12 H12A 119.2
C11 C12 H12A 119.2
C12 C13 C14 119.78(13)
C12 C13 H13A 120.1
C14 C13 H13A 120.1
O1 C14 C15 123.05(13)
O1 C14 C13 117.23(14)
C15 C14 C13 119.71(13)
C14 C15 C16 120.03(13)
C14 C15 H15A 120.0
C16 C15 H15A 120.0
C11 C16 C15 121.49(13)
C11 C16 H16A 119.3
C15 C16 H16A 119.3
C4 C17 H17A 109.5
C4 C17 H17B 109.5
H17A C17 H17B 109.5
C4 C17 H17C 109.5
H17A C17 H17C 109.5
H17B C17 H17C 109.5
C2 C18 H18A 109.5
C2 C18 H18B 109.5
H18A C18 H18B 109.5
C2 C18 H18C 109.5
H18A C18 H18C 109.5
H18B C18 H18C 109.5
C2 C19 H19A 109.5
C2 C19 H19B 109.5
H19A C19 H19B 109.5
C2 C19 H19C 109.5
H19A C19 H19C 109.5
H19B C19 H19C 109.5

loop_
_geom_bond_atom_site_label_1
_geom_bond_atom_site_label_2
_geom_bond_distance
S1 C10 1.7654(15)
S1 C2 1.8280(14)
O1 C14 1.3772(18)
O1 H1A 0.82(2)
C2 C19 1.524(2)
C2 C18 1.5260(19)
C2 C3 1.5368(19)
C3 C4 1.5567(19)
C3 H3A 0.9900
C3 H3B 0.9900
C4 C11 1.5378(19)
C4 C5 1.5399(19)
C4 C17 1.5448(18)
C5 C10 1.4002(19)
C5 C6 1.4025(19)
C6 C7 1.381(2)
C6 H6A 0.9500
C7 C8 1.394(2)
C7 H7A 0.9500
C8 C9 1.379(2)
C8 H8A 0.9500
C9 C10 1.3977(19)
C9 H9A 0.9500
C11 C16 1.388(2)
C11 C12 1.407(2)
C12 C13 1.383(2)
C12 H12A 0.9500
C13 C14 1.393(2)
C13 H13A 0.9500
C14 C15 1.381(2)
C15 C16 1.396(2)
C15 H15A 0.9500
C16 H16A 0.9500
C17 H17A 0.9800
C17 H17B 0.9800
C17 H17C 0.9800
C18 H18A 0.9800
C18 H18B 0.9800
C18 H18C 0.9800
C19 H19A 0.9800
C19 H19B 0.9800
C19 H19C 0.9800

loop_
_geom_hbond_atom_site_label_D
_geom_hbond_atom_site_label_H
_geom_hbond_atom_site_label_A
_geom_hbond_distance_DH
_geom_hbond_distance_HA
_geom_hbond_distance_DA
_geom_hbond_angle_DHA
_geom_hbond_site_symmetry_A
O1 H1A S1 0.82(2) 2.55(3) 3.3628(12) 173(2) 1_455

loop_
_geom_torsion_atom_site_label_1
_geom_torsion_atom_site_label_2
_geom_torsion_atom_site_label_3
_geom_torsion_atom_site_label_4
_geom_torsion
C10 S1 C2 C19 -171.53(10)
C10 S1 C2 C18 69.76(11)
C10 S1 C2 C3 -55.50(10)
C19 C2 C3 C4 175.55(12)
C18 C2 C3 C4 -60.80(17)
S1 C2 C3 C4 62.19(14)
C2 C3 C4 C11 -151.01(12)
C2 C3 C4 C5 -31.96(17)
C2 C3 C4 C17 89.32(15)
C11 C4 C5 C10 116.21(14)
C17 C4 C5 C10 -123.29(14)
C3 C4 C5 C10 -1.74(19)
C11 C4 C5 C6 -64.32(15)
C17 C4 C5 C6 56.19(16)
C3 C4 C5 C6 177.74(12)
C10 C5 C6 C7 0.3(2)
C4 C5 C6 C7 -179.22(13)
C5 C6 C7 C8 -0.5(2)
C6 C7 C8 C9 0.5(2)
C7 C8 C9 C10 -0.2(2)
C8 C9 C10 C5 0.0(2)
C8 C9 C10 S1 -177.86(11)
C6 C5 C10 C9 -0.02(19)
C4 C5 C10 C9 179.46(12)
C6 C5 C10 S1 177.66(10)
C4 C5 C10 S1 -2.85(19)
C2 S1 C10 C9 -151.41(10)
C2 S1 C10 C5 30.80(12)
C5 C4 C11 C16 124.59(14)
C17 C4 C11 C16 5.78(19)
C3 C4 C11 C16 -112.43(15)
C5 C4 C11 C12 -58.08(15)
C17 C4 C11 C12 -176.90(12)
C3 C4 C11 C12 64.89(15)
C16 C11 C12 C13 0.0(2)
C4 C11 C12 C13 -177.54(13)
C11 C12 C13 C14 1.0(2)
C12 C13 C14 O1 179.97(13)
C12 C13 C14 C15 -1.0(2)
O1 C14 C15 C16 179.09(14)
C13 C14 C15 C16 0.1(2)
C12 C11 C16 C15 -0.9(2)
C4 C11 C16 C15 176.48(14)
C14 C15 C16 C11 0.8(2)
